data_7103721
loop_
_publ_author_name
'Daofeng Sun'
'Rong Cao'
'Wenhua Bi'
'Daqiang Yuan'
'Qian Shi'
'Xing Li'

_journal_name_full 'Chemical communications (Cambridge, England)'
_journal_paper_doi 10.1039/b302692b
_journal_year 2003
_chemical_formula_moiety '[Cu4(OH)2(SIPA)2(py)24H2O]n'
_chemical_formula_sum 'C6.5 H6.5 Cu N0.5 O5 S0.5'
_chemical_formula_weight 251.19
_chemical_name_systematic
;
?
;
_space_group_IT_number 58
_symmetry_cell_setting orthorhombic
_symmetry_space_group_name_Hall '-P 2 2n'
_symmetry_space_group_name_H-M 'P n n m'
_atom_sites_solution_hydrogens geom
_atom_sites_solution_primary direct
_atom_sites_solution_secondary difmap
_audit_creation_method SHELXL-97
_cell_angle_alpha 90.00
_cell_angle_beta 90.00
_cell_angle_gamma 90.00
_cell_formula_units_Z 8
_cell_length_a 12.5451(5)
_cell_length_b 15.8535(6)
_cell_length_c 10.8885(2)
_cell_measurement_reflns_used 35
_cell_measurement_temperature 293(2)
_cell_measurement_theta_max 25.04
_cell_measurement_theta_min 2.07
_cell_volume 2165.55(13)
_computing_cell_refinement 'Siemens SMART'
_computing_data_collection 'Siemens SMART'
_computing_data_reduction 'Siemens XPREP'
_computing_structure_refinement 'Siemens SHELXTL'
_computing_structure_solution 'Siemens SHELXTL'
_diffrn_ambient_temperature 293(2)
_diffrn_measured_fraction_theta_full 0.996
_diffrn_measured_fraction_theta_max 0.996
_diffrn_radiation_monochromator graphite
_diffrn_radiation_source 'fine-focus sealed tube'
_diffrn_radiation_type MoK\a
_diffrn_radiation_wavelength 0.71073
_diffrn_reflns_av_R_equivalents 0.0742
_diffrn_reflns_av_sigmaI/netI 0.0589
_diffrn_reflns_limit_h_max 13
_diffrn_reflns_limit_h_min -14
_diffrn_reflns_limit_k_max 18
_diffrn_reflns_limit_k_min -17
_diffrn_reflns_limit_l_max 12
_diffrn_reflns_limit_l_min -7
_diffrn_reflns_number 6367
_diffrn_reflns_theta_full 25.04
_diffrn_reflns_theta_max 25.04
_diffrn_reflns_theta_min 2.07
_diffrn_standards_decay_% 0
_diffrn_standards_interval_count 0
_diffrn_standards_interval_time .
_diffrn_standards_number 0
_exptl_absorpt_coefficient_mu 2.105
_exptl_absorpt_correction_T_max 1.0000
_exptl_absorpt_correction_T_min .6587
_exptl_absorpt_correction_type empirical
_exptl_absorpt_process_details 'SADABS (Sheldrick, 1996)'
_exptl_crystal_colour blue
_exptl_crystal_density_diffrn 1.541
_exptl_crystal_density_method 'not measured'
_exptl_crystal_description block
_exptl_crystal_F_000 1008
_exptl_crystal_size_max .45
_exptl_crystal_size_mid .35
_exptl_crystal_size_min .30
_refine_diff_density_max 0.929
_refine_diff_density_min -0.838
_refine_diff_density_rms 0.205
_refine_ls_extinction_method none
_refine_ls_goodness_of_fit_ref 1.154
_refine_ls_hydrogen_treatment mixed
_refine_ls_matrix_type full
_refine_ls_number_parameters 162
_refine_ls_number_reflns 2014
_refine_ls_number_restraints 4
_refine_ls_restrained_S_all 1.153
_refine_ls_R_factor_gt 0.0845
_refine_ls_shift/su_max 0.000
_refine_ls_shift/su_mean 0.000
_refine_ls_structure_factor_coef Fsqd
_refine_ls_weighting_details 'calc w=1/[\s^2^(Fo^2^)+(0.1146P)^2^+20.2544P] where P=(Fo^2^+2Fc^2^)/3'
_refine_ls_weighting_scheme calc
_refine_ls_wR_factor_gt 0.2142
_refine_ls_wR_factor_ref 0.2406
_reflns_number_gt 1510
_reflns_number_total 2014
_reflns_threshold_expression >2sigma(I)
_cod_data_source_file b302692b.txt
_cod_data_source_block (2)
_cod_original_sg_symbol_H-M Pnnm
_cod_original_formula_sum 'C6.50 H6.50 Cu N0.50 O5 S0.50'
_cod_database_code 7103721
_refine_ls_r_factor_ref 0.1162

loop_
_symmetry_equiv_pos_as_xyz
'x, y, z'
'-x, -y, z'
'-x+1/2, y+1/2, -z+1/2'
'x+1/2, -y+1/2, -z+1/2'
'-x, -y, -z'
'x, y, -z'
'x-1/2, -y-1/2, z-1/2'
'-x-1/2, y-1/2, z-1/2'

loop_
_atom_site_label
_atom_site_type_symbol
_atom_site_fract_x
_atom_site_fract_y
_atom_site_fract_z
_atom_site_U_iso_or_equiv
_atom_site_adp_type
_atom_site_occupancy
_atom_site_symmetry_multiplicity
_atom_site_calc_flag
_atom_site_refinement_flags
_atom_site_disorder_assembly
_atom_site_disorder_group
N N 0.7485(13) 0.2504(7) 0.5000 0.047(3) Uani 1 2 d S . .
S S 0.5933(3) 0.1826(2) 1.0000 0.0287(8) Uani 1 2 d S . .
Cu1 Cu 0.83888(14) 0.35388(10) 0.5000 0.0300(5) Uani 1 2 d S . .
Cu2 Cu 1.0000 0.5000 0.63916(13) 0.0266(5) Uani 1 2 d S . .
C1 C 0.8478(7) 0.3918(6) 0.7682(8) 0.027(2) Uani 1 1 d . . .
C2 C 0.8038(7) 0.3600(6) 0.8891(8) 0.028(2) Uani 1 1 d . . .
C3 C 0.7299(7) 0.2956(6) 0.8890(7) 0.027(2) Uani 1 1 d . . .
H3A H 0.7060 0.2734 0.8150 0.032 Uiso 1 1 calc R . .
C4 C 0.6910(11) 0.2635(8) 1.0000 0.028(3) Uani 1 2 d S . .
C5 C 0.8406(10) 0.3934(8) 1.0000 0.024(3) Uani 1 2 d S . .
H5A H 0.8894 0.4375 1.0000 0.028 Uiso 1 2 calc SR . .
C11 C 0.657(2) 0.2470(17) 0.435(3) 0.078(9) Uani 0.50 1 d PD . .
C12 C 0.585(3) 0.180(2) 0.451(4) 0.22(6) Uani 0.50 1 d PD . .
C13 C 0.606(2) 0.1204(18) 0.542(2) 0.060(8) Uani 0.50 1 d PD . .
C14 C 0.705(2) 0.1198(13) 0.599(3) 0.104(15) Uani 0.50 1 d PD . .
C15 C 0.774(2) 0.1886(15) 0.588(3) 0.080(9) Uani 0.50 1 d PD . .
O1 O 0.4917(9) 0.2262(7) 1.0000 0.059(3) Uani 1 2 d S . .
O2 O 0.6073(7) 0.1345(4) 0.8883(6) 0.047(2) Uani 1 1 d . . .
O3 O 0.8174(7) 0.3528(5) 0.6758(6) 0.052(2) Uani 1 1 d . . .
O4 O 0.9130(5) 0.4526(4) 0.7705(5) 0.0265(14) Uani 1 1 d . . .
O5 O 0.9081(6) 0.4641(5) 0.5000 0.0213(18) Uani 1 2 d S . .
O01 O 0.948(5) 0.131(6) 0.818(10) 0.51(7) Uani 0.50 1 d P . .
O02 O 0.822(2) 0.005(3) 1.0000 0.32(3) Uani 1 2 d S . .

loop_
_atom_site_aniso_label
_atom_site_aniso_U_11
_atom_site_aniso_U_22
_atom_site_aniso_U_33
_atom_site_aniso_U_23
_atom_site_aniso_U_13
_atom_site_aniso_U_12
N 0.084(10) 0.029(6) 0.027(6) 0.000 0.000 -0.030(7)
S 0.042(2) 0.0185(15) 0.0261(17) 0.000 0.000 -0.0155(14)
Cu1 0.0504(11) 0.0223(9) 0.0172(8) 0.000 0.000 -0.0173(8)
Cu2 0.0390(9) 0.0271(8) 0.0137(8) 0.000 0.000 -0.0176(7)
C1 0.034(5) 0.031(5) 0.015(4) -0.003(4) 0.002(4) -0.005(4)
C2 0.034(5) 0.031(5) 0.020(5) 0.000(4) 0.002(4) -0.012(4)
C3 0.037(5) 0.027(5) 0.016(4) -0.005(4) 0.001(4) -0.018(4)
C4 0.048(8) 0.015(6) 0.021(6) 0.000 0.000 -0.003(6)
C5 0.031(7) 0.025(6) 0.015(6) 0.000 0.000 -0.012(6)
C11 0.08(2) 0.08(2) 0.070(17) -0.025(15) 0.008(15) -0.062(17)
C12 0.09(2) 0.057(19) 0.51(19) -0.02(5) 0.07(6) -0.05(2)
C13 0.059(16) 0.054(16) 0.07(2) 0.010(12) 0.019(12) -0.015(13)
C14 0.14(3) 0.013(11) 0.16(3) 0.023(15) 0.08(3) -0.003(15)
C15 0.12(3) 0.052(16) 0.073(19) -0.008(15) 0.027(19) -0.001(17)
O1 0.042(6) 0.035(6) 0.100(10) 0.000 0.000 -0.018(5)
O2 0.075(5) 0.036(4) 0.029(4) -0.007(3) 0.007(4) -0.031(4)
O3 0.087(6) 0.052(5) 0.017(3) -0.003(3) 0.003(4) -0.047(5)
O4 0.035(3) 0.026(3) 0.018(3) 0.000(3) 0.000(3) -0.021(3)
O5 0.027(4) 0.021(4) 0.016(4) 0.000 0.000 -0.007(4)
O01 0.25(6) 0.55(13) 0.74(16) -0.17(12) -0.17(9) 0.31(8)
O02 0.12(2) 0.27(5) 0.58(10) 0.000 0.000 0.02(3)

loop_
_atom_type_symbol
_atom_type_description
_atom_type_scat_dispersion_real
_atom_type_scat_dispersion_imag
_atom_type_scat_source
C C 0.0033 0.0016 'International Tables Vol C Tables 4.2.6.8 and 6.1.1.4'
H H 0.0000 0.0000 'International Tables Vol C Tables 4.2.6.8 and 6.1.1.4'
N N 0.0061 0.0033 'International Tables Vol C Tables 4.2.6.8 and 6.1.1.4'
O O 0.0106 0.0060 'International Tables Vol C Tables 4.2.6.8 and 6.1.1.4'
S S 0.1246 0.1234 'International Tables Vol C Tables 4.2.6.8 and 6.1.1.4'
Cu Cu 0.3201 1.2651 'International Tables Vol C Tables 4.2.6.8 and 6.1.1.4'

loop_
_geom_angle_atom_site_label_1
_geom_angle_atom_site_label_2
_geom_angle_atom_site_label_3
_geom_angle
_geom_angle_site_symmetry_1
_geom_angle_site_symmetry_3
_geom_angle_publ_flag
C11 N C11 63(2) 6_556 . ?
C11 N C15 121.5(17) 6_556 6_556 ?
C11 N C15 79.1(17) . 6_556 ?
C11 N C15 79.1(17) 6_556 . ?
C11 N C15 121.5(17) . . ?
C15 N C15 86(2) 6_556 . ?
C11 N Cu1 121.1(13) 6_556 . ?
C11 N Cu1 121.1(13) . . ?
C15 N Cu1 116.3(13) 6_556 . ?
C15 N Cu1 116.3(13) . . ?
O2 S O2 114.5(6) 6_557 . ?
O2 S O1 111.0(4) 6_557 . ?
O2 S O1 111.0(4) . . ?
O2 S C4 107.3(4) 6_557 . ?
O2 S C4 107.3(4) . . ?
O1 S C4 105.2(6) . . ?
O3 Cu1 O3 164.0(5) . 6_556 ?
O3 Cu1 O5 94.0(2) . . ?
O3 Cu1 O5 94.0(2) 6_556 . ?
O3 Cu1 N 85.1(2) . . ?
O3 Cu1 N 85.1(2) 6_556 . ?
O5 Cu1 N 171.8(5) . . ?
O3 Cu1 O1 96.4(3) . 7_665 ?
O3 Cu1 O1 96.4(3) 6_556 7_665 ?
O5 Cu1 O1 97.1(4) . 7_665 ?
N Cu1 O1 91.1(5) . 7_665 ?
O4 Cu2 O4 85.6(3) 2_765 . ?
O4 Cu2 O5 174.0(3) 2_765 . ?
O4 Cu2 O5 97.1(2) . . ?
O4 Cu2 O5 97.1(2) 2_765 5_766 ?
O4 Cu2 O5 174.0(3) . 5_766 ?
O5 Cu2 O5 80.6(3) . 5_766 ?
O4 Cu2 Cu2 137.18(16) 2_765 5_766 ?
O4 Cu2 Cu2 137.19(16) . 5_766 ?
O5 Cu2 Cu2 40.31(17) . 5_766 ?
O5 Cu2 Cu2 40.31(17) 5_766 5_766 ?
O3 C1 O4 126.5(8) . . ?
O3 C1 C2 115.3(8) . . ?
O4 C1 C2 118.2(7) . . ?
C3 C2 C5 120.2(8) . . ?
C3 C2 C1 119.4(8) . . ?
C5 C2 C1 120.4(8) . . ?
C2 C3 C4 120.2(8) . . ?
C3 C4 C3 119.4(11) 6_557 . ?
C3 C4 S 120.3(6) 6_557 . ?
C3 C4 S 120.3(6) . . ?
C2 C5 C2 119.7(11) 6_557 . ?
N C11 C12 121(3) . . ?
N C11 C11 58.5(12) . 6_556 ?
C12 C11 C11 83(2) . 6_556 ?
N C11 C15 51.9(15) . 6_556 ?
C12 C11 C15 99(3) . 6_556 ?
C11 C11 C15 98.3(14) 6_556 6_556 ?
N C11 C12 95(2) . 6_556 ?
C12 C11 C12 35(3) . 6_556 ?
C11 C11 C12 48.2(12) 6_556 6_556 ?
C15 C11 C12 102(2) 6_556 6_556 ?
C13 C12 C12 85(4) 6_556 6_556 ?
C13 C12 C13 40(3) 6_556 . ?
C12 C12 C13 45(2) 6_556 . ?
C13 C12 C11 124(4) 6_556 . ?
C12 C12 C11 97(2) 6_556 . ?
C13 C12 C11 119(3) . . ?
C13 C12 C11 111(3) 6_556 6_556 ?
C12 C12 C11 48.2(12) 6_556 6_556 ?
C13 C12 C11 80(2) . 6_556 ?
C11 C12 C11 49(2) . 6_556 ?
C13 C12 C14 47(3) 6_556 6_556 ?
C12 C12 C14 106.9(17) 6_556 6_556 ?
C13 C12 C14 73(2) . 6_556 ?
C11 C12 C14 80(2) . 6_556 ?
C11 C12 C14 95.5(19) 6_556 6_556 ?
C13 C13 C12 95(4) 6_556 6_556 ?
C13 C13 C14 116.8(18) 6_556 . ?
C12 C13 C14 102(4) 6_556 . ?
C13 C13 C12 45(2) 6_556 . ?
C12 C13 C12 50(6) 6_556 . ?
C14 C13 C12 119(3) . . ?
C13 C13 C14 39.0(10) 6_556 6_556 ?
C12 C13 C14 104(3) 6_556 6_556 ?
C14 C13 C14 78(3) . 6_556 ?
C12 C13 C14 65(2) . 6_556 ?
C13 C14 C15 121(2) . . ?
C13 C14 C12 31.3(13) . 6_556 ?
C15 C14 C12 94(2) . 6_556 ?
C13 C14 C13 24.2(13) . 6_556 ?
C15 C14 C13 109(2) . 6_556 ?
C12 C14 C13 42.6(9) 6_556 6_556 ?
C14 C15 N 118(3) . . ?
C14 C15 C11 84.6(19) . 6_556 ?
N C15 C11 49.0(15) . 6_556 ?
C14 C15 C15 95.1(19) . 6_556 ?
N C15 C15 47.1(12) . 6_556 ?
C11 C15 C15 81.7(14) 6_556 6_556 ?
S O1 Cu1 118.0(6) . 7_566 ?
C1 O3 Cu1 139.1(6) . . ?
C1 O4 Cu2 129.9(5) . . ?
Cu1 O5 Cu2 121.0(3) . . ?
Cu1 O5 Cu2 121.0(3) . 5_766 ?
Cu2 O5 Cu2 99.4(3) . 5_766 ?

loop_
_geom_bond_atom_site_label_1
_geom_bond_atom_site_label_2
_geom_bond_distance
_geom_bond_site_symmetry_2
_geom_bond_publ_flag
N C11 1.35(3) 6_556 ?
N C11 1.35(3) . ?
N C15 1.41(3) 6_556 ?
N C15 1.41(3) . ?
N Cu1 1.995(12) . ?
S O2 1.446(7) 6_557 ?
S O2 1.446(7) . ?
S O1 1.449(12) . ?
S C4 1.774(13) . ?
Cu1 O3 1.933(7) . ?
Cu1 O3 1.933(7) 6_556 ?
Cu1 O5 1.951(8) . ?
Cu1 O1 2.299(10) 7_665 ?
Cu2 O4 1.949(6) 2_765 ?
Cu2 O4 1.949(6) . ?
Cu2 O5 1.987(5) . ?
Cu2 O5 1.987(5) 5_766 ?
Cu2 Cu2 3.031(3) 5_766 ?
C1 O3 1.240(11) . ?
C1 O4 1.265(11) . ?
C1 C2 1.514(12) . ?
C2 C3 1.380(12) . ?
C2 C5 1.396(10) . ?
C3 C4 1.399(10) . ?
C4 C3 1.399(10) 6_557 ?
C5 C2 1.396(10) 6_557 ?
C11 C12 1.398(10) . ?
C11 C11 1.41(6) 6_556 ?
C11 C15 1.76(4) 6_556 ?
C11 C12 1.86(4) 6_556 ?
C12 C13 0.99(4) 6_556 ?
C12 C12 1.07(10) 6_556 ?
C12 C13 1.397(10) . ?
C12 C11 1.86(4) 6_556 ?
C12 C14 1.87(6) 6_556 ?
C13 C13 0.91(5) 6_556 ?
C13 C12 0.99(4) 6_556 ?
C13 C14 1.392(10) . ?
C13 C14 1.97(3) 6_556 ?
C14 C15 1.397(10) . ?
C14 C12 1.87(6) 6_556 ?
C14 C13 1.97(3) 6_556 ?
C15 C11 1.76(4) 6_556 ?
C15 C15 1.91(6) 6_556 ?
O1 Cu1 2.299(10) 7_566 ?
O5 Cu2 1.987(5) 5_766 ?
